data_7039854
loop_
_publ_author_name
'Lapointe, S.'
'Zargarian, D.'

_publ_section_title
;
 On the mechanism of Ni(ii)-promoted Michael-type hydroamination of
 acrylonitrile and its substituted derivatives.
;
_journal_issue 40
_journal_name_full 'Dalton transactions (Cambridge, England : 2003)'
_journal_page_first 15800
_journal_page_last 15810
_journal_paper_doi 10.1039/c6dt02105k
_journal_volume 45
_journal_year 2016
_chemical_formula_moiety 'C18 H34 N Ni O2 P2, C F3 O3 S'
_chemical_formula_sum 'C19 H34 F3 N Ni O5 P2 S'
_chemical_formula_weight 566.18
_space_group_crystal_system triclinic
_space_group_IT_number 2
_space_group_name_Hall '-P 1'
_space_group_name_H-M_alt 'P -1'
_symmetry_space_group_name_Hall '-P 1'
_symmetry_space_group_name_H-M 'P -1'
_atom_sites_solution_hydrogens mixed
_atom_sites_solution_primary direct
_audit_creation_date 2015-04-02
_audit_creation_method
;
Olex2 1.2
(compiled 2015.01.26 svn.r3150 for OlexSys, GUI svn.r4998)
;
_audit_update_record
;
2016-04-25 deposited with the CCDC.
2016-07-07 downloaded from the CCDC.
;
_cell_angle_alpha 76.845(2)
_cell_angle_beta 76.375(2)
_cell_angle_gamma 73.105(2)
_cell_formula_units_Z 2
_cell_length_a 7.5940(3)
_cell_length_b 12.8525(5)
_cell_length_c 14.7380(5)
_cell_measurement_reflns_used 9970
_cell_measurement_temperature 100
_cell_measurement_theta_max 60.819
_cell_measurement_theta_min 2.725
_cell_volume 1317.91(9)
_computing_cell_refinement
'SAINT (2013) V8.34A; Integration Software for Single Crystal Data. Bruker AXS Inc., Madison, WI 53719-1173.'
_computing_data_collection
;
APEX 2 (2013) Bruker AXS Inc., Madison, WI 53719-1173.
;
_computing_data_reduction
'SAINT (2013) V8.34A; Integration Software for Single Crystal Data. Bruker AXS Inc., Madison, WI 53719-1173.'
_computing_molecular_graphics 'Olex2 (Dolomanov et al., 2009)'
_computing_publication_material 'Olex2 (Dolomanov et al., 2009)'
_computing_structure_refinement 'XL (Sheldrick, 2008)'
_computing_structure_solution 'XT (Sheldrick, 2015)'
_diffrn_ambient_temperature 100
_diffrn_detector 'CMOS Area detector'
_diffrn_detector_area_resol_mean 10.24
_diffrn_detector_type 'Bruker Photon 100 CMOS Detector'
_diffrn_measured_fraction_theta_full 1.000
_diffrn_measured_fraction_theta_max 0.997
_diffrn_measurement_device 'k-geometry diffractometer'
_diffrn_measurement_device_type 'Bruker Venture Metaljet'
_diffrn_measurement_method '\w and \f scans'
_diffrn_radiation_collimation 'Focusing mirrors'
_diffrn_radiation_monochromator 'Helios MX Mirror Optics'
_diffrn_radiation_probe x-ray
_diffrn_radiation_type GaK\a
_diffrn_radiation_wavelength 1.34139
_diffrn_reflns_av_R_equivalents 0.0486
_diffrn_reflns_av_unetI/netI 0.0318
_diffrn_reflns_Laue_measured_fraction_full 1.000
_diffrn_reflns_Laue_measured_fraction_max 0.997
_diffrn_reflns_limit_h_max 9
_diffrn_reflns_limit_h_min -9
_diffrn_reflns_limit_k_max 16
_diffrn_reflns_limit_k_min -16
_diffrn_reflns_limit_l_max 19
_diffrn_reflns_limit_l_min -19
_diffrn_reflns_number 38553
_diffrn_reflns_point_group_measured_fraction_full 1.000
_diffrn_reflns_point_group_measured_fraction_max 0.997
_diffrn_reflns_theta_full 53.594
_diffrn_reflns_theta_max 60.788
_diffrn_reflns_theta_min 2.724
_diffrn_source 'Metal Jet'
_diffrn_source_target Ga
_diffrn_source_type 'Gallium Liquid Metal Jet Source'
_exptl_absorpt_coefficient_mu 5.625
_exptl_absorpt_correction_T_max 0.7519
_exptl_absorpt_correction_T_min 0.6037
_exptl_absorpt_correction_type multi-scan
_exptl_absorpt_process_details
;
SADABS-2014/5 (Bruker,2014/5) was used for absorption correction.
wR2(int) was 0.0980 before and 0.0702 after correction.
The Ratio of minimum to maximum transmission is 0.8029.
The \l/2 correction factor is 0.00150.
;
_exptl_crystal_colour yellow
_exptl_crystal_colour_primary yellow
_exptl_crystal_density_diffrn 1.427
_exptl_crystal_description needle
_exptl_crystal_F_000 592
_exptl_crystal_recrystallization_method 'Re-crystallisation from solvent'
_exptl_crystal_size_max 0.14
_exptl_crystal_size_mid 0.08
_exptl_crystal_size_min 0.08
_refine_diff_density_max 0.543
_refine_diff_density_min -0.294
_refine_diff_density_rms 0.064
_refine_ls_extinction_method none
_refine_ls_goodness_of_fit_ref 1.067
_refine_ls_hydrogen_treatment mixed
_refine_ls_matrix_type full
_refine_ls_number_parameters 309
_refine_ls_number_reflns 6065
_refine_ls_number_restraints 0
_refine_ls_restrained_S_all 1.067
_refine_ls_R_factor_all 0.0337
_refine_ls_R_factor_gt 0.0298
_refine_ls_shift/su_max 0.001
_refine_ls_shift/su_mean 0.000
_refine_ls_structure_factor_coef Fsqd
_refine_ls_weighting_details 'w=1/[\s^2^(Fo^2^)+(0.0460P)^2^+0.1300P] where P=(Fo^2^+2Fc^2^)/3'
_refine_ls_weighting_scheme calc
_refine_ls_wR_factor_gt 0.0776
_refine_ls_wR_factor_ref 0.0798
_reflns_Friedel_coverage 0.000
_reflns_number_gt 5554
_reflns_number_total 6065
_reflns_threshold_expression 'I > 2\s(I)'
_cod_data_source_file c6dt02105k2.cif
_cod_data_source_block sela43
_cod_depositor_comments
;
The following automatic conversions were performed:

'_diffrn_radiation_probe' value 'X-ray' changed to 'x-ray' according
to
/usr/data/users/saulius/crontab/automatic-downloads/rss-feeds/RSC/lib/dictionaries/cif_core.dic
dictionary named 'cif_core.dic' version 2.4.2 from 2011-04-26.

Automatic conversion script
Id: cif_fix_values 4268 2015-11-12 08:31:59Z antanas 

 Adding full bibliography for 7039854--7039858.cif.
;
_cod_database_code 7039854
_shelx_space_group_comment
;
The symmetry employed for this shelxl refinement is uniquely defined
by the following loop, which should always be used as a source of
symmetry information in preference to the above space-group names.
They are only intended as comments.
;
_shelx_estimated_absorpt_t_max 0.662
_shelx_estimated_absorpt_t_min 0.506
_olex2_refinement_description
;
1. Fixed Uiso
 At 1.2 times of:
  All C(H) groups
 At 1.5 times of:
  All C(H,H,H) groups
2.a Ternary CH refined with riding coordinates:
 C7(H7), C10(H10), C13(H13), C16(H16)
2.b Aromatic/amide H refined with riding coordinates:
 C3(H3), C4(H4), C5(H5)
2.c Idealised Me refined as rotating group:
 C8(H8A,H8B,H8C), C9(H9A,H9B,H9C), C11(H11A,H11B,H11C), C12(H12A,H12B,H12C),
 C14(H14A,H14B,H14C), C15(H15A,H15B,H15C), C17(H17A,H17B,H17C), C18(H18A,H18B,
 H18C)
;
_shelx_shelxl_version_number 2014/7
_olex2_submission_special_instructions 'No special instructions were received'
_solvent_exptl_crystal_recrystallization_method Acetone

loop_
_space_group_symop_operation_xyz
'x, y, z'
'-x, -y, -z'

loop_
_atom_site_label
_atom_site_type_symbol
_atom_site_fract_x
_atom_site_fract_y
_atom_site_fract_z
_atom_site_U_iso_or_equiv
_atom_site_adp_type
_atom_site_occupancy
_atom_site_site_symmetry_order
_atom_site_calc_flag
_atom_site_refinement_flags_posn
Ni1 Ni 0.44751(3) 0.66097(2) 0.73364(2) 0.02202(7) Uani 1 1 d .
P1 P 0.28112(6) 0.83129(3) 0.70661(3) 0.02628(9) Uani 1 1 d .
P2 P 0.65052(6) 0.50344(3) 0.71658(3) 0.02435(9) Uani 1 1 d .
O1 O 0.38076(16) 0.88679(9) 0.60242(8) 0.0299(2) Uani 1 1 d .
O2 O 0.77485(16) 0.52217(9) 0.60901(7) 0.0288(2) Uani 1 1 d .
N1 N 0.3244(2) 0.61866(12) 0.86422(9) 0.0261(3) Uani 1 1 d .
H1A H 0.210(3) 0.6489(16) 0.8800(13) 0.031(5) Uiso 1 1 d .
H1B H 0.393(3) 0.6379(17) 0.9012(15) 0.043(5) Uiso 1 1 d .
H1C H 0.322(3) 0.551(2) 0.8822(16) 0.050(6) Uiso 1 1 d .
C1 C 0.5760(2) 0.70345(12) 0.61008(10) 0.0245(3) Uani 1 1 d .
C2 C 0.7265(2) 0.63134(12) 0.56338(11) 0.0263(3) Uani 1 1 d .
C3 C 0.8298(2) 0.66171(14) 0.47579(11) 0.0305(3) Uani 1 1 d .
H3 H 0.9312 0.6110 0.4481 0.037 Uiso 1 1 calc R
C4 C 0.7781(3) 0.76996(14) 0.43022(11) 0.0324(4) Uani 1 1 d .
H4 H 0.8458 0.7920 0.3711 0.039 Uiso 1 1 calc R
C5 C 0.6266(2) 0.84623(13) 0.47134(11) 0.0307(3) Uani 1 1 d .
H5 H 0.5909 0.9185 0.4403 0.037 Uiso 1 1 calc R
C6 C 0.5310(2) 0.81103(13) 0.55988(11) 0.0266(3) Uani 1 1 d .
C7 C 0.2758(2) 0.93165(13) 0.77815(12) 0.0336(4) Uani 1 1 d .
H7 H 0.2097 1.0045 0.7488 0.040 Uiso 1 1 calc R
C8 C 0.4749(3) 0.93593(16) 0.77677(13) 0.0411(4) Uani 1 1 d .
H8A H 0.5431 0.8652 0.8049 0.062 Uiso 1 1 calc GR
H8B H 0.4715 0.9909 0.8121 0.062 Uiso 1 1 calc GR
H8C H 0.5356 0.9543 0.7125 0.062 Uiso 1 1 calc GR
C9 C 0.1687(3) 0.90613(16) 0.87923(14) 0.0461(5) Uani 1 1 d .
H9A H 0.0467 0.9004 0.8768 0.069 Uiso 1 1 calc GR
H9B H 0.1563 0.9644 0.9129 0.069 Uiso 1 1 calc GR
H9C H 0.2360 0.8377 0.9112 0.069 Uiso 1 1 calc GR
C10 C 0.0436(2) 0.85335(15) 0.68649(14) 0.0374(4) Uani 1 1 d .
H10 H -0.0304 0.8224 0.7449 0.045 Uiso 1 1 calc R
C11 C -0.0522(3) 0.97599(17) 0.66063(18) 0.0525(5) Uani 1 1 d .
H11A H -0.0792 1.0108 0.7152 0.079 Uiso 1 1 calc GR
H11B H -0.1666 0.9833 0.6400 0.079 Uiso 1 1 calc GR
H11C H 0.0293 1.0107 0.6106 0.079 Uiso 1 1 calc GR
C12 C 0.0533(3) 0.79008(18) 0.60828(15) 0.0489(5) Uani 1 1 d .
H12A H 0.1141 0.8242 0.5490 0.073 Uiso 1 1 calc GR
H12B H -0.0712 0.7914 0.6033 0.073 Uiso 1 1 calc GR
H12C H 0.1229 0.7150 0.6236 0.073 Uiso 1 1 calc GR
C13 C 0.8361(2) 0.45225(13) 0.78668(11) 0.0305(3) Uani 1 1 d .
H13 H 0.9255 0.3889 0.7615 0.037 Uiso 1 1 calc R
C14 C 0.9387(3) 0.54201(17) 0.77448(13) 0.0406(4) Uani 1 1 d .
H14A H 0.9894 0.5614 0.7086 0.061 Uiso 1 1 calc GR
H14B H 1.0384 0.5151 0.8101 0.061 Uiso 1 1 calc GR
H14C H 0.8527 0.6059 0.7970 0.061 Uiso 1 1 calc GR
C15 C 0.7600(3) 0.41329(15) 0.89061(12) 0.0370(4) Uani 1 1 d .
H15A H 0.6745 0.4746 0.9174 0.055 Uiso 1 1 calc GR
H15B H 0.8617 0.3832 0.9248 0.055 Uiso 1 1 calc GR
H15C H 0.6958 0.3576 0.8950 0.055 Uiso 1 1 calc GR
C16 C 0.5579(3) 0.38824(14) 0.71528(12) 0.0335(4) Uani 1 1 d .
H16 H 0.4825 0.3714 0.7780 0.040 Uiso 1 1 calc R
C17 C 0.7070(3) 0.28249(15) 0.69591(15) 0.0471(5) Uani 1 1 d .
H17A H 0.7864 0.2971 0.6358 0.071 Uiso 1 1 calc GR
H17B H 0.6473 0.2265 0.6947 0.071 Uiso 1 1 calc GR
H17C H 0.7808 0.2575 0.7450 0.071 Uiso 1 1 calc GR
C18 C 0.4278(3) 0.42450(19) 0.64380(17) 0.0549(5) Uani 1 1 d .
H18A H 0.3395 0.4929 0.6552 0.082 Uiso 1 1 calc GR
H18B H 0.3619 0.3691 0.6500 0.082 Uiso 1 1 calc GR
H18C H 0.4996 0.4345 0.5809 0.082 Uiso 1 1 calc GR
S1 S 0.26449(5) 0.30552(3) 1.00869(3) 0.02687(9) Uani 1 1 d .
F1 F 0.51277(19) 0.16985(10) 0.90430(9) 0.0607(4) Uani 1 1 d .
F2 F 0.2254(2) 0.18252(11) 0.89939(10) 0.0650(4) Uani 1 1 d .
F3 F 0.34161(17) 0.09100(8) 1.02190(9) 0.0495(3) Uani 1 1 d .
O3 O 0.25331(18) 0.39230(9) 0.92722(8) 0.0368(3) Uani 1 1 d .
O4 O 0.41144(17) 0.29647(10) 1.05845(9) 0.0382(3) Uani 1 1 d .
O5 O 0.08908(16) 0.29460(10) 1.06790(9) 0.0354(3) Uani 1 1 d .
C19 C 0.3402(3) 0.18056(14) 0.95634(13) 0.0390(4) Uani 1 1 d .

loop_
_atom_site_aniso_label
_atom_site_aniso_U_11
_atom_site_aniso_U_22
_atom_site_aniso_U_33
_atom_site_aniso_U_23
_atom_site_aniso_U_13
_atom_site_aniso_U_12
Ni1 0.02292(12) 0.02298(11) 0.01749(11) -0.00156(8) -0.00078(8) -0.00543(8)
P1 0.0251(2) 0.02454(18) 0.0255(2) 0.00006(14) -0.00100(15) -0.00670(15)
P2 0.0276(2) 0.02478(18) 0.01759(18) -0.00271(13) 0.00010(15) -0.00594(15)
O1 0.0305(6) 0.0252(5) 0.0274(6) 0.0018(4) 0.0003(5) -0.0061(4)
O2 0.0344(6) 0.0254(5) 0.0198(5) -0.0020(4) 0.0034(4) -0.0054(4)
N1 0.0261(7) 0.0262(7) 0.0227(7) -0.0020(5) -0.0009(6) -0.0058(6)
C1 0.0265(8) 0.0279(7) 0.0189(7) -0.0018(5) -0.0017(6) -0.0101(6)
C2 0.0323(8) 0.0254(7) 0.0211(7) -0.0018(6) -0.0042(6) -0.0094(6)
C3 0.0361(9) 0.0325(8) 0.0214(7) -0.0065(6) 0.0022(6) -0.0110(7)
C4 0.0405(10) 0.0365(8) 0.0198(7) -0.0025(6) 0.0023(7) -0.0171(7)
C5 0.0379(9) 0.0292(8) 0.0239(8) 0.0014(6) -0.0045(7) -0.0121(7)
C6 0.0269(8) 0.0274(7) 0.0248(8) -0.0035(6) -0.0030(6) -0.0076(6)
C7 0.0369(9) 0.0270(8) 0.0328(9) -0.0055(6) 0.0025(7) -0.0086(7)
C8 0.0487(11) 0.0427(10) 0.0365(10) -0.0054(8) -0.0064(8) -0.0207(9)
C9 0.0555(12) 0.0410(10) 0.0383(10) -0.0150(8) 0.0109(9) -0.0158(9)
C10 0.0275(9) 0.0374(9) 0.0428(10) 0.0064(7) -0.0058(7) -0.0121(7)
C11 0.0294(10) 0.0431(11) 0.0735(15) 0.0087(10) -0.0122(10) -0.0039(8)
C12 0.0505(12) 0.0520(11) 0.0515(12) 0.0076(9) -0.0248(10) -0.0240(9)
C13 0.0287(8) 0.0320(8) 0.0247(8) -0.0016(6) -0.0018(6) -0.0030(6)
C14 0.0362(10) 0.0522(11) 0.0347(10) -0.0013(8) -0.0077(8) -0.0165(8)
C15 0.0345(9) 0.0453(10) 0.0246(8) 0.0016(7) -0.0050(7) -0.0061(8)
C16 0.0408(10) 0.0328(8) 0.0265(8) -0.0064(6) 0.0032(7) -0.0152(7)
C17 0.0587(13) 0.0326(9) 0.0473(11) -0.0142(8) 0.0086(10) -0.0162(9)
C18 0.0604(14) 0.0603(13) 0.0581(13) -0.0141(10) -0.0178(11) -0.0279(11)
S1 0.0263(2) 0.02582(18) 0.0269(2) -0.00366(14) -0.00226(15) -0.00689(14)
F1 0.0585(8) 0.0442(6) 0.0638(8) -0.0204(6) 0.0259(6) -0.0100(6)
F2 0.0905(10) 0.0545(7) 0.0642(8) -0.0255(6) -0.0284(8) -0.0167(7)
F3 0.0548(7) 0.0265(5) 0.0581(7) -0.0033(5) 0.0017(6) -0.0089(5)
O3 0.0457(7) 0.0294(6) 0.0321(6) 0.0008(5) -0.0061(5) -0.0099(5)
O4 0.0326(6) 0.0403(7) 0.0440(7) -0.0051(5) -0.0122(5) -0.0097(5)
O5 0.0269(6) 0.0363(6) 0.0396(7) -0.0069(5) 0.0016(5) -0.0084(5)
C19 0.0431(11) 0.0322(9) 0.0387(10) -0.0091(7) 0.0022(8) -0.0102(8)

loop_
_atom_type_symbol
_atom_type_description
_atom_type_scat_dispersion_real
_atom_type_scat_dispersion_imag
_atom_type_scat_source
C C 0.0150 0.0070 'International Tables Vol C Tables 4.2.6.8 and 6.1.1.4'
H H 0.0000 0.0000 'International Tables Vol C Tables 4.2.6.8 and 6.1.1.4'
F F 0.0600 0.0410 'International Tables Vol C Tables 4.2.6.8 and 6.1.1.4'
N N 0.0250 0.0140 'International Tables Vol C Tables 4.2.6.8 and 6.1.1.4'
Ni Ni -1.3410 3.2900 'International Tables Vol C Tables 4.2.6.8 and 6.1.1.4'
O O 0.0410 0.0250 'International Tables Vol C Tables 4.2.6.8 and 6.1.1.4'
P P 0.2600 0.3350 'International Tables Vol C Tables 4.2.6.8 and 6.1.1.4'
S S 0.2920 0.4250 'International Tables Vol C Tables 4.2.6.8 and 6.1.1.4'

loop_
_geom_angle_atom_site_label_1
_geom_angle_atom_site_label_2
_geom_angle_atom_site_label_3
_geom_angle
P2 Ni1 P1 162.961(18)
N1 Ni1 P1 98.69(4)
N1 Ni1 P2 98.31(4)
C1 Ni1 P1 81.65(5)
C1 Ni1 P2 81.44(5)
C1 Ni1 N1 177.01(6)
O1 P1 Ni1 106.02(4)
O1 P1 C7 100.16(7)
O1 P1 C10 100.86(7)
C7 P1 Ni1 120.90(6)
C10 P1 Ni1 117.60(6)
C10 P1 C7 107.74(9)
O2 P2 Ni1 106.19(4)
O2 P2 C13 100.55(7)
O2 P2 C16 102.60(7)
C13 P2 Ni1 119.71(6)
C16 P2 Ni1 116.87(6)
C16 P2 C13 108.11(8)
C6 O1 P1 112.27(9)
C2 O2 P2 112.01(9)
Ni1 N1 H1A 118.0(13)
Ni1 N1 H1B 103.6(13)
Ni1 N1 H1C 117.0(15)
H1A N1 H1B 108.5(18)
H1A N1 H1C 100(2)
H1B N1 H1C 109.9(19)
C2 C1 Ni1 122.83(11)
C2 C1 C6 114.76(14)
C6 C1 Ni1 122.38(12)
C1 C2 O2 117.32(13)
C3 C2 O2 118.61(14)
C3 C2 C1 124.07(14)
C2 C3 H3 121.0
C2 C3 C4 118.09(15)
C4 C3 H3 121.0
C3 C4 H4 119.4
C3 C4 C5 121.20(15)
C5 C4 H4 119.4
C4 C5 H5 121.1
C6 C5 C4 117.84(15)
C6 C5 H5 121.1
O1 C6 C1 117.51(14)
C5 C6 O1 118.47(14)
C5 C6 C1 124.01(15)
P1 C7 H7 107.8
C8 C7 P1 109.65(12)
C8 C7 H7 107.8
C8 C7 C9 112.15(16)
C9 C7 P1 111.36(12)
C9 C7 H7 107.8
C7 C8 H8A 109.5
C7 C8 H8B 109.5
C7 C8 H8C 109.5
H8A C8 H8B 109.5
H8A C8 H8C 109.5
H8B C8 H8C 109.5
C7 C9 H9A 109.5
C7 C9 H9B 109.5
C7 C9 H9C 109.5
H9A C9 H9B 109.5
H9A C9 H9C 109.5
H9B C9 H9C 109.5
P1 C10 H10 108.4
C11 C10 P1 112.40(13)
C11 C10 H10 108.4
C12 C10 P1 108.25(13)
C12 C10 H10 108.4
C12 C10 C11 111.02(16)
C10 C11 H11A 109.5
C10 C11 H11B 109.5
C10 C11 H11C 109.5
H11A C11 H11B 109.5
H11A C11 H11C 109.5
H11B C11 H11C 109.5
C10 C12 H12A 109.5
C10 C12 H12B 109.5
C10 C12 H12C 109.5
H12A C12 H12B 109.5
H12A C12 H12C 109.5
H12B C12 H12C 109.5
P2 C13 H13 108.0
C14 C13 P2 108.96(11)
C14 C13 H13 108.0
C14 C13 C15 112.24(15)
C15 C13 P2 111.56(12)
C15 C13 H13 108.0
C13 C14 H14A 109.5
C13 C14 H14B 109.5
C13 C14 H14C 109.5
H14A C14 H14B 109.5
H14A C14 H14C 109.5
H14B C14 H14C 109.5
C13 C15 H15A 109.5
C13 C15 H15B 109.5
C13 C15 H15C 109.5
H15A C15 H15B 109.5
H15A C15 H15C 109.5
H15B C15 H15C 109.5
P2 C16 H16 107.5
C17 C16 P2 114.55(13)
C17 C16 H16 107.5
C18 C16 P2 108.73(13)
C18 C16 H16 107.5
C18 C16 C17 110.86(16)
C16 C17 H17A 109.5
C16 C17 H17B 109.5
C16 C17 H17C 109.5
H17A C17 H17B 109.5
H17A C17 H17C 109.5
H17B C17 H17C 109.5
C16 C18 H18A 109.5
C16 C18 H18B 109.5
C16 C18 H18C 109.5
H18A C18 H18B 109.5
H18A C18 H18C 109.5
H18B C18 H18C 109.5
O3 S1 C19 103.02(8)
O4 S1 O3 114.30(8)
O4 S1 C19 103.88(8)
O5 S1 O3 115.81(8)
O5 S1 O4 115.16(8)
O5 S1 C19 102.11(8)
F1 C19 S1 111.46(12)
F2 C19 S1 110.78(13)
F2 C19 F1 107.46(16)
F3 C19 S1 111.66(13)
F3 C19 F1 107.75(15)
F3 C19 F2 107.55(15)

loop_
_geom_bond_atom_site_label_1
_geom_bond_atom_site_label_2
_geom_bond_distance
Ni1 P1 2.1862(4)
Ni1 P2 2.1850(4)
Ni1 N1 1.9608(14)
Ni1 C1 1.8938(15)
P1 O1 1.6453(11)
P1 C7 1.8293(17)
P1 C10 1.8271(18)
P2 O2 1.6480(11)
P2 C13 1.8231(17)
P2 C16 1.8197(17)
O1 C6 1.3920(19)
O2 C2 1.3939(18)
N1 H1A 0.84(2)
N1 H1B 0.95(2)
N1 H1C 0.85(2)
C1 C2 1.394(2)
C1 C6 1.398(2)
C2 C3 1.381(2)
C3 H3 0.9300
C3 C4 1.386(2)
C4 H4 0.9300
C4 C5 1.392(2)
C5 H5 0.9300
C5 C6 1.382(2)
C7 H7 0.9800
C7 C8 1.524(3)
C7 C9 1.533(2)
C8 H8A 0.9600
C8 H8B 0.9600
C8 H8C 0.9600
C9 H9A 0.9600
C9 H9B 0.9600
C9 H9C 0.9600
C10 H10 0.9800
C10 C11 1.533(3)
C10 C12 1.532(3)
C11 H11A 0.9600
C11 H11B 0.9600
C11 H11C 0.9600
C12 H12A 0.9600
C12 H12B 0.9600
C12 H12C 0.9600
C13 H13 0.9800
C13 C14 1.527(2)
C13 C15 1.527(2)
C14 H14A 0.9600
C14 H14B 0.9600
C14 H14C 0.9600
C15 H15A 0.9600
C15 H15B 0.9600
C15 H15C 0.9600
C16 H16 0.9800
C16 C17 1.530(3)
C16 C18 1.518(3)
C17 H17A 0.9600
C17 H17B 0.9600
C17 H17C 0.9600
C18 H18A 0.9600
C18 H18B 0.9600
C18 H18C 0.9600
S1 O3 1.4408(12)
S1 O4 1.4380(12)
S1 O5 1.4356(12)
S1 C19 1.8230(18)
F1 C19 1.340(2)
F2 C19 1.337(2)
F3 C19 1.323(2)

loop_
_geom_torsion_atom_site_label_1
_geom_torsion_atom_site_label_2
_geom_torsion_atom_site_label_3
_geom_torsion_atom_site_label_4
_geom_torsion
Ni1 P1 O1 C6 3.26(11)
Ni1 P1 C7 C8 54.41(13)
Ni1 P1 C7 C9 -70.30(14)
Ni1 P1 C10 C11 -175.43(13)
Ni1 P1 C10 C12 -52.44(13)
Ni1 P2 O2 C2 4.24(11)
Ni1 P2 C13 C14 -52.65(13)
Ni1 P2 C13 C15 71.82(13)
Ni1 P2 C16 C17 175.74(11)
Ni1 P2 C16 C18 51.11(15)
Ni1 C1 C2 O2 3.7(2)
Ni1 C1 C2 C3 -175.94(12)
Ni1 C1 C6 O1 -2.6(2)
Ni1 C1 C6 C5 177.14(12)
P1 Ni1 C1 C2 -178.56(13)
P1 Ni1 C1 C6 3.67(12)
P1 O1 C6 C1 -0.92(17)
P1 O1 C6 C5 179.30(12)
P2 Ni1 C1 C2 -0.62(12)
P2 Ni1 C1 C6 -178.38(13)
P2 O2 C2 C1 -5.12(17)
P2 O2 C2 C3 174.52(12)
O1 P1 C7 C8 -61.31(13)
O1 P1 C7 C9 173.97(13)
O1 P1 C10 C11 -60.76(16)
O1 P1 C10 C12 62.23(13)
O2 P2 C13 C14 63.00(13)
O2 P2 C13 C15 -172.53(12)
O2 P2 C16 C17 60.05(14)
O2 P2 C16 C18 -64.58(14)
O2 C2 C3 C4 178.71(14)
C1 C2 C3 C4 -1.7(2)
C2 C1 C6 O1 179.44(12)
C2 C1 C6 C5 -0.8(2)
C2 C3 C4 C5 0.1(2)
C3 C4 C5 C6 1.0(2)
C4 C5 C6 O1 179.15(14)
C4 C5 C6 C1 -0.6(2)
C6 C1 C2 O2 -178.40(12)
C6 C1 C2 C3 2.0(2)
C7 P1 O1 C6 129.72(11)
C7 P1 C10 C11 43.72(17)
C7 P1 C10 C12 166.70(12)
C10 P1 O1 C6 -119.82(11)
C10 P1 C7 C8 -166.28(12)
C10 P1 C7 C9 69.00(15)
C13 P2 O2 C2 -121.14(11)
C13 P2 C16 C17 -45.65(15)
C13 P2 C16 C18 -170.28(13)
C16 P2 O2 C2 127.42(11)
C16 P2 C13 C14 170.12(12)
C16 P2 C13 C15 -65.41(14)
O3 S1 C19 F1 65.31(15)
O3 S1 C19 F2 -54.28(15)
O3 S1 C19 F3 -174.12(13)
O4 S1 C19 F1 -54.18(15)
O4 S1 C19 F2 -173.78(13)
O4 S1 C19 F3 66.38(15)
O5 S1 C19 F1 -174.25(13)
O5 S1 C19 F2 66.16(14)
O5 S1 C19 F3 -53.68(15)
